data_7205777
loop_
_publ_author_name
'Hou, Guangfeng'
'Bi, Lihua'
'Li, Bao'
'Wang, Bin'
'Wu, Lixin'

_publ_section_title
;
 Polyoxometalate charge directed coordination assemblies: Macrocycles
 and polymer chains
;
_journal_issue 10
_journal_name_full CrystEngComm
_journal_page_first 3526
_journal_paper_doi 10.1039/c0ce00761g
_journal_volume 13
_journal_year 2011
_chemical_formula_moiety 'C56 H56 Cu4 N16, Ge Mo12 O40'
_chemical_formula_sum 'C56 H56 Cu4 Ge Mo12 N16 O40'
_chemical_formula_weight 3071.20
_chemical_name_systematic
;
?
;
_space_group_IT_number 15
_symmetry_cell_setting monoclinic
_symmetry_space_group_name_Hall '-C 2yc'
_symmetry_space_group_name_H-M 'C 1 2/c 1'
_atom_sites_solution_hydrogens geom
_atom_sites_solution_primary direct
_atom_sites_solution_secondary difmap
_audit_creation_method SHELXL-97
_cell_angle_alpha 90.00
_cell_angle_beta 105.5210(10)
_cell_angle_gamma 90.00
_cell_formula_units_Z 4
_cell_length_a 17.4554(7)
_cell_length_b 19.3865(8)
_cell_length_c 25.0002(11)
_cell_measurement_temperature 296(2)
_cell_volume 8151.5(6)
_computing_cell_refinement 'RAPID-AUTO (Rigaku 1998 <i>RAPID-AUTO</i>)'
_computing_data_collection 'RAPID-AUTO (Rigaku 1998 <i>RAPID-AUTO</i>)'
_computing_data_reduction 'CrystalClear (Rigaku/MSC and Rigaku Corporation, 2002)'
_computing_molecular_graphics 'SHELXTL (Sheldrick, 2008)'
_computing_publication_material SHELXL-97
_computing_structure_refinement 'SHELXL-97 (Sheldrick, 2008)'
_computing_structure_solution 'SHELXS-97 (Sheldrick, 2008)'
_diffrn_ambient_temperature 296(2)
_diffrn_measured_fraction_theta_full 0.979
_diffrn_measured_fraction_theta_max 0.979
_diffrn_measurement_device_type 'Rigaku RAXIS-RAPID'
_diffrn_measurement_method '\w scan'
_diffrn_radiation_monochromator graphite
_diffrn_radiation_source 'fine-focus sealed tube'
_diffrn_radiation_type MoK\a
_diffrn_radiation_wavelength 0.71073
_diffrn_reflns_av_R_equivalents 0.0435
_diffrn_reflns_av_sigmaI/netI 0.0446
_diffrn_reflns_limit_h_max 20
_diffrn_reflns_limit_h_min -20
_diffrn_reflns_limit_k_max 23
_diffrn_reflns_limit_k_min -21
_diffrn_reflns_limit_l_max 29
_diffrn_reflns_limit_l_min -29
_diffrn_reflns_number 22719
_diffrn_reflns_theta_full 25.00
_diffrn_reflns_theta_max 25.00
_diffrn_reflns_theta_min 1.60
_diffrn_standards_decay_% 0
_diffrn_standards_interval_count 0
_diffrn_standards_interval_time 0
_diffrn_standards_number 0
_exptl_absorpt_coefficient_mu 3.258
_exptl_absorpt_correction_T_max 0.5212
_exptl_absorpt_correction_T_min 0.4623
_exptl_absorpt_correction_type multi-scan
_exptl_absorpt_process_details 'ABSCOR (Higashi, 1995)'
_exptl_crystal_colour 'dark green'
_exptl_crystal_density_diffrn 2.503
_exptl_crystal_density_method 'not measured'
_exptl_crystal_description block
_exptl_crystal_F_000 5904
_exptl_crystal_size_max 0.28
_exptl_crystal_size_mid 0.25
_exptl_crystal_size_min 0.23
_refine_diff_density_max 1.981
_refine_diff_density_min -1.149
_refine_diff_density_rms 0.156
_refine_ls_extinction_method none
_refine_ls_goodness_of_fit_ref 1.014
_refine_ls_hydrogen_treatment constr
_refine_ls_matrix_type full
_refine_ls_number_parameters 602
_refine_ls_number_reflns 7041
_refine_ls_number_restraints 30
_refine_ls_restrained_S_all 1.049
_refine_ls_R_factor_all 0.0781
_refine_ls_R_factor_gt 0.0575
_refine_ls_shift/su_max 0.001
_refine_ls_shift/su_mean 0.000
_refine_ls_structure_factor_coef Fsqd
_refine_ls_weighting_details 'calc w=1/[\s^2^(Fo^2^)+(0.0538P)^2^+178.7245P] where P=(Fo^2^+2Fc^2^)/3'
_refine_ls_weighting_scheme calc
_refine_ls_wR_factor_gt 0.1301
_refine_ls_wR_factor_ref 0.1442
_reflns_number_gt 5377
_reflns_number_total 7041
_reflns_threshold_expression >2sigma(I)
_cod_data_source_file c0ce00761g.txt
_cod_data_source_block gew12
_cod_depositor_comments
;
The following automatic conversions were performed:
'_exptl_absorpt_correction_type' value 'Multi-scan' changed to
'multi-scan' according to
'/home/saulius/struct/CIF-dictionaries/cif_core.dic' dictionary named
'cif_core.dic' version 2.4.1 from 2010-06-29.

Automatic conversion script
Id: cif_fix_enum 1555 2011-01-17 13:19:09Z saulius 
;
_cod_original_sg_symbol_Hall '-C 2yc '
_cod_original_sg_symbol_H-M 'C 2/c'
_cod_database_code 7205777

loop_
_symmetry_equiv_pos_as_xyz
'x, y, z'
'-x, y, -z+1/2'
'x+1/2, y+1/2, z'
'-x+1/2, y+1/2, -z+1/2'
'-x, -y, -z'
'x, -y, z-1/2'
'-x+1/2, -y+1/2, -z'
'x+1/2, -y+1/2, z-1/2'

loop_
_atom_site_label
_atom_site_type_symbol
_atom_site_fract_x
_atom_site_fract_y
_atom_site_fract_z
_atom_site_U_iso_or_equiv
_atom_site_adp_type
_atom_site_occupancy
_atom_site_symmetry_multiplicity
_atom_site_calc_flag
_atom_site_refinement_flags
_atom_site_disorder_assembly
_atom_site_disorder_group
C1 C -0.1085(10) 0.4988(11) 0.3172(8) 0.110(6) Uani 1 1 d . . .
H1 H -0.1530 0.4828 0.2906 0.132 Uiso 1 1 calc R . .
C2 C -0.1116(11) 0.5295(9) 0.3662(8) 0.104(6) Uani 1 1 d . . .
H2 H -0.1567 0.5383 0.3782 0.125 Uiso 1 1 calc R . .
C3 C -0.0386(9) 0.5437(7) 0.3922(7) 0.076(4) Uani 1 1 d . . .
H3 H -0.0209 0.5630 0.4274 0.092 Uiso 1 1 calc R . .
C4 C 0.0950(8) 0.5219(8) 0.3759(7) 0.088(5) Uani 1 1 d . . .
H4A H 0.1107 0.4749 0.3707 0.106 Uiso 1 1 calc R . .
H4B H 0.1140 0.5323 0.4152 0.106 Uiso 1 1 calc R . .
C5 C 0.1358(9) 0.5694(7) 0.3447(6) 0.070(4) Uani 1 1 d . . .
C6 C 0.0949(8) 0.6204(8) 0.3120(6) 0.073(4) Uani 1 1 d . . .
H6 H 0.0409 0.6251 0.3088 0.087 Uiso 1 1 calc R . .
C7 C 0.1301(9) 0.6647(8) 0.2837(6) 0.078(4) Uani 1 1 d . . .
H7 H 0.0993 0.6986 0.2617 0.093 Uiso 1 1 calc R . .
C8 C 0.2082(8) 0.6611(7) 0.2866(6) 0.067(4) Uani 1 1 d . . .
C9 C 0.2536(8) 0.6109(9) 0.3194(6) 0.082(5) Uani 1 1 d . . .
H9 H 0.3078 0.6079 0.3227 0.098 Uiso 1 1 calc R . .
C10 C 0.2167(8) 0.5639(7) 0.3480(5) 0.067(3) Uani 1 1 d . . .
H10 H 0.2467 0.5290 0.3692 0.080 Uiso 1 1 calc R . .
C11 C 0.2515(11) 0.7103(10) 0.2579(8) 0.109(6) Uani 1 1 d . . .
H11A H 0.2633 0.6865 0.2269 0.131 Uiso 1 1 calc R . .
H11B H 0.2163 0.7485 0.2429 0.131 Uiso 1 1 calc R . .
C12 C 0.3964(12) 0.7456(11) 0.2809(10) 0.133(9) Uani 1 1 d . . .
H12 H 0.4121 0.7224 0.2529 0.160 Uiso 1 1 calc R . .
C13 C 0.4367(10) 0.7915(13) 0.3151(8) 0.120(7) Uani 1 1 d . . .
H13 H 0.4864 0.8091 0.3155 0.144 Uiso 1 1 calc R . .
C14 C 0.3908(11) 0.8094(11) 0.3516(7) 0.116(7) Uani 1 1 d . . .
H14 H 0.4056 0.8412 0.3804 0.140 Uiso 1 1 calc R . .
C15 C 0.2106(8) 0.6676(6) 0.4576(5) 0.061(3) Uani 1 1 d . . .
H15 H 0.2511 0.6366 0.4571 0.073 Uiso 1 1 calc R . .
C16 C 0.1533(9) 0.6562(7) 0.4851(5) 0.071(4) Uani 1 1 d . . .
H16 H 0.1484 0.6183 0.5067 0.085 Uiso 1 1 calc R . .
C17 C 0.1051(9) 0.7130(7) 0.4736(5) 0.069(4) Uani 1 1 d . . .
H17 H 0.0598 0.7208 0.4857 0.083 Uiso 1 1 calc R . .
C18 C 0.1094(8) 0.8258(6) 0.4264(5) 0.064(3) Uani 1 1 d . . .
H18A H 0.1347 0.8561 0.4569 0.077 Uiso 1 1 calc R . .
H18B H 0.0524 0.8286 0.4215 0.077 Uiso 1 1 calc R . .
C19 C 0.1274(8) 0.8521(6) 0.3743(5) 0.056(3) Uani 1 1 d . . .
C20 C 0.1759(8) 0.9086(6) 0.3766(5) 0.061(3) Uani 1 1 d . . .
H20 H 0.2011 0.9277 0.4109 0.074 Uiso 1 1 calc R . .
C21 C 0.1878(7) 0.9373(6) 0.3296(5) 0.060(3) Uani 1 1 d . . .
H21 H 0.2209 0.9754 0.3323 0.073 Uiso 1 1 calc R . .
C22 C 0.1506(7) 0.9099(6) 0.2780(5) 0.052(3) Uani 1 1 d . . .
C23 C 0.1038(8) 0.8525(7) 0.2752(5) 0.071(4) Uani 1 1 d . . .
H23 H 0.0805 0.8320 0.2411 0.085 Uiso 1 1 calc R . .
C24 C 0.0909(8) 0.8245(6) 0.3242(5) 0.065(3) Uani 1 1 d . . .
H24 H 0.0572 0.7869 0.3221 0.078 Uiso 1 1 calc R . .
C25 C 0.1683(8) 0.9404(7) 0.2267(5) 0.071(4) Uani 1 1 d . . .
H25A H 0.1962 0.9837 0.2369 0.085 Uiso 1 1 calc R . .
H25B H 0.2039 0.9094 0.2145 0.085 Uiso 1 1 calc R . .
C26 C 0.0961(7) 0.9443(5) 0.1267(5) 0.051(3) Uani 1 1 d . . .
H26 H 0.1334 0.9212 0.1128 0.062 Uiso 1 1 calc R . .
C27 C 0.0296(8) 0.9753(6) 0.0967(5) 0.067(4) Uani 1 1 d . . .
H27 H 0.0122 0.9781 0.0582 0.080 Uiso 1 1 calc R . .
C28 C -0.0076(9) 1.0017(6) 0.1337(6) 0.073(4) Uani 1 1 d . . .
H28 H -0.0558 1.0252 0.1240 0.088 Uiso 1 1 calc R . .
Cu1 Cu 0.0000 0.48497(17) 0.2500 0.1000(9) Uani 1 2 d S . .
Cu2 Cu 0.25361(11) 0.76012(10) 0.38105(7) 0.0798(5) Uani 1 1 d . . .
Cu3 Cu 0.0000 0.99365(12) 0.2500 0.0770(7) Uani 1 2 d S . .
Mo1 Mo 0.22156(5) 0.06963(4) 0.50790(3) 0.0351(2) Uani 1 1 d . . .
Mo2 Mo 0.05495(5) 0.18037(4) 0.46422(4) 0.0406(2) Uani 1 1 d . . .
Mo3 Mo 0.08585(6) 0.36169(5) 0.47764(4) 0.0505(3) Uani 1 1 d . . .
Mo4 Mo 0.36481(7) 0.24400(5) 0.40248(5) 0.0565(3) Uani 1 1 d . . .
Mo5 Mo 0.18163(5) 0.33450(5) 0.37067(4) 0.0519(3) Uani 1 1 d . . .
Mo6 Mo 0.18144(5) 0.15195(4) 0.37679(4) 0.0435(2) Uani 1 1 d . . .
N1 N -0.0358(7) 0.4945(6) 0.3120(4) 0.068(3) Uani 1 1 d . . .
N2 N 0.0062(6) 0.5255(5) 0.3595(5) 0.070(3) Uani 1 1 d . . .
N3 N 0.3244(7) 0.7747(7) 0.3388(5) 0.084(4) Uani 1 1 d . . .
N4 N 0.3277(9) 0.7389(8) 0.2946(7) 0.115(6) Uani 1 1 d . . .
N5 N 0.2013(6) 0.7278(5) 0.4319(4) 0.056(2) Uani 1 1 d . . .
N6 N 0.1350(7) 0.7551(5) 0.4419(4) 0.059(3) Uani 1 1 d . . .
N7 N 0.0346(6) 0.9893(5) 0.1853(4) 0.059(3) Uani 1 1 d . . .
N8 N 0.0986(5) 0.9528(4) 0.1803(4) 0.047(2) Uani 1 1 d . . .
O1 O 0.2545(5) 0.0895(7) 0.5808(4) 0.097(4) Uani 1 1 d . . .
O2 O 0.2134(6) -0.0155(4) 0.5079(4) 0.081(3) Uani 1 1 d . . .
O3 O 0.3350(5) 0.0758(7) 0.5055(3) 0.108(4) Uani 1 1 d . . .
O4 O 0.1204(5) 0.0984(5) 0.4972(3) 0.068(3) Uani 1 1 d . . .
O5 O 0.2079(5) 0.0823(5) 0.4257(3) 0.066(2) Uani 1 1 d . . .
O6 O 0.0745(9) 0.1991(4) 0.5469(4) 0.121(5) Uani 1 1 d . . .
O7 O 0.0321(7) 0.2701(5) 0.4534(4) 0.095(3) Uani 1 1 d U . .
O8 O -0.0335(5) 0.1456(5) 0.4542(4) 0.079(3) Uani 1 1 d . . .
O9 O 0.0926(9) 0.3344(4) 0.5487(4) 0.120(5) Uani 1 1 d . . .
O10 O 0.0047(4) 0.4093(4) 0.4633(4) 0.063(2) Uani 1 1 d . . .
O11 O 0.1018(5) 0.3550(6) 0.4017(4) 0.089(3) Uani 1 1 d U . .
O12 O 0.1571(5) 0.3797(4) 0.3122(3) 0.056(2) Uani 1 1 d . . .
O13 O 0.2914(5) 0.3082(5) 0.3702(6) 0.100(3) Uani 1 1 d U . .
O14 O 0.1498(6) 0.2487(5) 0.3489(5) 0.099(3) Uani 1 1 d U . .
O15 O 0.4168(4) 0.2351(4) 0.3562(3) 0.0521(19) Uani 1 1 d . . .
O16 O 0.2801(6) 0.1725(5) 0.3727(5) 0.101(3) Uani 1 1 d U . .
O17 O 0.1422(6) 0.1109(5) 0.3173(3) 0.071(3) Uani 1 1 d . . .
O18 O 0.0815(5) 0.1647(5) 0.4008(3) 0.066(2) Uani 1 1 d . . .
O19 O 0.2407(7) 0.2439(5) 0.4266(5) 0.029(3) Uani 0.50 1 d P . .
O20 O 0.1498(7) 0.2561(6) 0.5035(5) 0.036(3) Uani 0.50 1 d P . .
O21 O 0.1968(6) 0.1829(6) 0.4743(5) 0.029(3) Uani 0.50 1 d P . .
O22 O 0.2854(7) 0.1718(6) 0.5283(5) 0.029(3) Uani 0.50 1 d P . .
Ge1 Ge 0.2500 0.2500 0.5000 0.0319(3) Uani 1 2 d S . .

loop_
_atom_site_aniso_label
_atom_site_aniso_U_11
_atom_site_aniso_U_22
_atom_site_aniso_U_33
_atom_site_aniso_U_23
_atom_site_aniso_U_13
_atom_site_aniso_U_12
C1 0.072(11) 0.154(18) 0.105(14) -0.025(13) 0.025(10) -0.045(11)
C2 0.089(13) 0.115(14) 0.122(15) -0.026(12) 0.052(11) -0.007(10)
C3 0.069(9) 0.066(9) 0.104(12) 0.001(8) 0.040(9) 0.013(7)
C4 0.064(9) 0.085(11) 0.119(13) 0.011(9) 0.029(9) -0.006(8)
C5 0.089(10) 0.047(7) 0.090(10) -0.024(7) 0.052(8) -0.023(7)
C6 0.059(8) 0.076(10) 0.088(10) -0.005(8) 0.028(7) -0.015(7)
C7 0.081(10) 0.081(10) 0.075(9) 0.002(8) 0.026(8) -0.003(8)
C8 0.070(9) 0.072(9) 0.068(8) -0.030(7) 0.032(7) -0.026(7)
C9 0.048(7) 0.112(13) 0.089(11) -0.045(10) 0.025(7) 0.009(8)
C10 0.070(8) 0.064(8) 0.065(8) -0.006(7) 0.016(7) 0.018(7)
C11 0.103(13) 0.134(16) 0.110(14) -0.041(12) 0.062(11) -0.046(12)
C12 0.112(15) 0.152(18) 0.17(2) -0.071(16) 0.101(15) -0.069(13)
C13 0.072(11) 0.20(2) 0.092(13) -0.006(14) 0.036(10) -0.047(13)
C14 0.096(13) 0.152(18) 0.092(13) -0.034(12) 0.011(10) -0.063(13)
C15 0.073(8) 0.056(8) 0.051(7) -0.007(6) 0.013(6) 0.011(6)
C16 0.092(10) 0.060(8) 0.057(8) 0.013(6) 0.016(7) 0.000(7)
C17 0.091(10) 0.058(8) 0.067(8) 0.012(6) 0.040(8) -0.001(7)
C18 0.093(9) 0.054(7) 0.051(7) 0.014(6) 0.030(7) 0.016(7)
C19 0.084(8) 0.048(7) 0.041(6) 0.007(5) 0.027(6) 0.011(6)
C20 0.084(9) 0.048(7) 0.046(7) -0.005(5) 0.006(6) -0.015(6)
C21 0.072(8) 0.041(6) 0.069(8) -0.006(6) 0.019(7) -0.019(6)
C22 0.058(7) 0.051(7) 0.049(6) 0.011(5) 0.017(5) -0.011(5)
C23 0.091(10) 0.074(9) 0.044(7) -0.002(6) 0.012(7) -0.027(8)
C24 0.085(9) 0.054(7) 0.059(8) -0.004(6) 0.023(7) -0.022(6)
C25 0.067(8) 0.077(9) 0.073(9) 0.011(7) 0.028(7) -0.009(7)
C26 0.063(7) 0.045(6) 0.061(7) 0.012(5) 0.042(6) 0.009(5)
C27 0.098(10) 0.060(8) 0.057(7) 0.024(6) 0.044(7) 0.020(7)
C28 0.095(10) 0.061(8) 0.085(10) 0.044(7) 0.062(9) 0.038(7)
Cu1 0.127(2) 0.097(2) 0.091(2) 0.000 0.0552(19) 0.000
Cu2 0.0890(13) 0.0948(13) 0.0644(11) -0.0195(9) 0.0356(10) -0.0278(10)
Cu3 0.117(2) 0.0594(14) 0.0843(16) 0.000 0.0791(16) 0.000
Mo1 0.0455(5) 0.0262(4) 0.0363(4) 0.0014(3) 0.0158(4) -0.0036(3)
Mo2 0.0505(5) 0.0354(5) 0.0390(5) -0.0003(4) 0.0173(4) -0.0116(4)
Mo3 0.0603(6) 0.0556(6) 0.0397(5) 0.0097(4) 0.0203(4) 0.0304(5)
Mo4 0.0851(7) 0.0350(5) 0.0735(7) 0.0129(5) 0.0633(6) 0.0120(5)
Mo5 0.0419(5) 0.0583(6) 0.0595(6) 0.0360(5) 0.0204(4) 0.0085(4)
Mo6 0.0446(5) 0.0304(5) 0.0581(6) -0.0078(4) 0.0184(4) -0.0053(4)
N1 0.069(7) 0.076(7) 0.063(7) -0.008(6) 0.024(6) -0.014(6)
N2 0.064(7) 0.059(7) 0.094(8) -0.021(6) 0.033(6) -0.019(5)
N3 0.073(8) 0.106(10) 0.079(8) -0.038(7) 0.030(6) -0.045(7)
N4 0.109(11) 0.147(13) 0.115(12) -0.052(10) 0.077(10) -0.072(10)
N5 0.070(6) 0.057(6) 0.039(5) -0.001(4) 0.011(5) 0.006(5)
N6 0.085(7) 0.048(6) 0.045(5) -0.001(4) 0.021(5) 0.004(5)
N7 0.087(7) 0.041(5) 0.073(7) 0.012(5) 0.062(6) 0.014(5)
N8 0.056(5) 0.045(5) 0.051(5) 0.014(4) 0.035(5) 0.004(4)
O1 0.047(5) 0.200(12) 0.051(5) -0.041(6) 0.024(4) -0.024(6)
O2 0.138(8) 0.029(4) 0.107(7) 0.016(4) 0.087(7) 0.014(5)
O3 0.041(5) 0.247(14) 0.041(5) -0.031(7) 0.019(4) -0.035(7)
O4 0.069(5) 0.106(7) 0.036(4) 0.017(4) 0.025(4) 0.041(5)
O5 0.065(5) 0.099(7) 0.043(4) 0.017(4) 0.031(4) 0.036(5)
O6 0.286(16) 0.038(5) 0.041(5) 0.004(4) 0.047(7) 0.025(7)
O7 0.138(5) 0.077(5) 0.071(4) 0.005(4) 0.028(4) 0.001(4)
O8 0.041(4) 0.101(7) 0.099(7) 0.044(6) 0.026(4) -0.004(4)
O9 0.270(16) 0.035(5) 0.047(5) 0.005(4) 0.029(7) 0.004(7)
O10 0.039(4) 0.056(5) 0.092(6) -0.008(4) 0.016(4) 0.009(3)
O11 0.061(5) 0.151(8) 0.061(5) -0.020(5) 0.027(4) -0.034(5)
O12 0.074(5) 0.055(5) 0.040(4) 0.011(3) 0.015(4) -0.021(4)
O13 0.059(5) 0.053(5) 0.192(9) 0.021(5) 0.043(6) 0.000(4)
O14 0.082(5) 0.079(5) 0.140(6) 0.018(4) 0.038(4) -0.002(4)
O15 0.058(5) 0.054(5) 0.057(5) -0.001(4) 0.036(4) -0.004(3)
O16 0.083(5) 0.082(5) 0.138(6) 0.019(4) 0.031(4) 0.000(4)
O17 0.096(6) 0.080(6) 0.034(4) -0.008(4) 0.012(4) 0.029(5)
O18 0.061(5) 0.100(7) 0.045(4) 0.028(4) 0.027(4) 0.034(5)
O19 0.029(6) 0.020(6) 0.040(7) -0.004(5) 0.010(5) 0.000(5)
O20 0.038(7) 0.027(6) 0.042(7) 0.002(5) 0.010(6) 0.001(5)
O21 0.025(6) 0.033(6) 0.036(7) 0.006(5) 0.019(5) 0.005(5)
O22 0.028(6) 0.024(6) 0.032(6) 0.001(5) 0.005(5) 0.002(5)
Ge1 0.0404(7) 0.0258(7) 0.0358(7) 0.0068(6) 0.0214(6) 0.0046(6)

loop_
_atom_type_symbol
_atom_type_description
_atom_type_scat_dispersion_real
_atom_type_scat_dispersion_imag
_atom_type_scat_source
C C 0.0033 0.0016 'International Tables Vol C Tables 4.2.6.8 and 6.1.1.4'
H H 0.0000 0.0000 'International Tables Vol C Tables 4.2.6.8 and 6.1.1.4'
N N 0.0061 0.0033 'International Tables Vol C Tables 4.2.6.8 and 6.1.1.4'
O O 0.0106 0.0060 'International Tables Vol C Tables 4.2.6.8 and 6.1.1.4'
Cu Cu 0.3201 1.2651 'International Tables Vol C Tables 4.2.6.8 and 6.1.1.4'
Mo Mo -1.6832 0.6857 'International Tables Vol C Tables 4.2.6.8 and 6.1.1.4'
Ge Ge 0.1547 1.8001 'International Tables Vol C Tables 4.2.6.8 and 6.1.1.4'

loop_
_geom_angle_atom_site_label_1
_geom_angle_atom_site_label_2
_geom_angle_atom_site_label_3
_geom_angle
_geom_angle_site_symmetry_1
_geom_angle_site_symmetry_3
_geom_angle_publ_flag
N1 C1 C2 112.7(15) . . ?
N1 C1 H1 123.7 . . ?
C2 C1 H1 123.7 . . ?
C3 C2 C1 105.7(15) . . ?
C3 C2 H2 127.2 . . ?
C1 C2 H2 127.2 . . ?
C2 C3 N2 107.4(15) . . ?
C2 C3 H3 126.3 . . ?
N2 C3 H3 126.3 . . ?
N2 C4 C5 115.3(13) . . ?
N2 C4 H4A 108.4 . . ?
C5 C4 H4A 108.4 . . ?
N2 C4 H4B 108.4 . . ?
C5 C4 H4B 108.4 . . ?
H4A C4 H4B 107.5 . . ?
C6 C5 C10 116.9(12) . . ?
C6 C5 C4 120.9(13) . . ?
C10 C5 C4 122.2(14) . . ?
C5 C6 C7 122.4(13) . . ?
C5 C6 H6 118.8 . . ?
C7 C6 H6 118.8 . . ?
C8 C7 C6 122.1(15) . . ?
C8 C7 H7 118.9 . . ?
C6 C7 H7 118.9 . . ?
C7 C8 C9 118.7(13) . . ?
C7 C8 C11 124.8(16) . . ?
C9 C8 C11 116.5(14) . . ?
C8 C9 C10 119.3(12) . . ?
C8 C9 H9 120.4 . . ?
C10 C9 H9 120.4 . . ?
C5 C10 C9 120.7(13) . . ?
C5 C10 H10 119.7 . . ?
C9 C10 H10 119.7 . . ?
N4 C11 C8 114.6(15) . . ?
N4 C11 H11A 108.6 . . ?
C8 C11 H11A 108.6 . . ?
N4 C11 H11B 108.6 . . ?
C8 C11 H11B 108.6 . . ?
H11A C11 H11B 107.6 . . ?
C13 C12 N4 105.1(16) . . ?
C13 C12 H12 127.5 . . ?
N4 C12 H12 127.5 . . ?
C12 C13 C14 107.1(15) . . ?
C12 C13 H13 126.4 . . ?
C14 C13 H13 126.4 . . ?
N3 C14 C13 109.7(16) . . ?
N3 C14 H14 125.1 . . ?
C13 C14 H14 125.1 . . ?
N5 C15 C16 111.9(12) . . ?
N5 C15 H15 124.0 . . ?
C16 C15 H15 124.0 . . ?
C17 C16 C15 104.9(12) . . ?
C17 C16 H16 127.6 . . ?
C15 C16 H16 127.6 . . ?
N6 C17 C16 107.4(12) . . ?
N6 C17 H17 126.3 . . ?
C16 C17 H17 126.3 . . ?
N6 C18 C19 115.2(10) . . ?
N6 C18 H18A 108.5 . . ?
C19 C18 H18A 108.5 . . ?
N6 C18 H18B 108.5 . . ?
C19 C18 H18B 108.5 . . ?
H18A C18 H18B 107.5 . . ?
C24 C19 C20 118.9(11) . . ?
C24 C19 C18 120.6(12) . . ?
C20 C19 C18 120.2(11) . . ?
C21 C20 C19 121.6(11) . . ?
C21 C20 H20 119.2 . . ?
C19 C20 H20 119.2 . . ?
C20 C21 C22 120.3(10) . . ?
C20 C21 H21 119.9 . . ?
C22 C21 H21 119.9 . . ?
C23 C22 C21 118.9(10) . . ?
C23 C22 C25 121.7(11) . . ?
C21 C22 C25 119.2(10) . . ?
C22 C23 C24 119.8(11) . . ?
C22 C23 H23 120.1 . . ?
C24 C23 H23 120.1 . . ?
C19 C24 C23 120.4(11) . . ?
C19 C24 H24 119.8 . . ?
C23 C24 H24 119.8 . . ?
N8 C25 C22 115.0(10) . . ?
N8 C25 H25A 108.5 . . ?
C22 C25 H25A 108.5 . . ?
N8 C25 H25B 108.5 . . ?
C22 C25 H25B 108.5 . . ?
H25A C25 H25B 107.5 . . ?
N8 C26 C27 107.1(10) . . ?
N8 C26 H26 126.4 . . ?
C27 C26 H26 126.4 . . ?
C26 C27 C28 106.7(11) . . ?
C26 C27 H27 126.6 . . ?
C28 C27 H27 126.6 . . ?
N7 C28 C27 110.5(11) . . ?
N7 C28 H28 124.8 . . ?
C27 C28 H28 124.8 . . ?
N1 Cu1 N1 168.4(7) . 2 ?
N3 Cu2 N5 165.1(6) . . ?
N7 Cu3 N7 174.8(6) 2 . ?
O2 Mo1 O1 102.5(5) . . ?
O2 Mo1 O4 103.1(5) . . ?
O1 Mo1 O4 96.9(4) . . ?
O2 Mo1 O3 98.4(5) . . ?
O1 Mo1 O3 88.1(3) . . ?
O4 Mo1 O3 156.3(5) . . ?
O2 Mo1 O5 97.8(4) . . ?
O1 Mo1 O5 157.4(5) . . ?
O4 Mo1 O5 88.1(3) . . ?
O3 Mo1 O5 79.1(3) . . ?
O2 Mo1 O22 155.4(5) . . ?
O1 Mo1 O22 65.1(5) . . ?
O4 Mo1 O22 99.6(4) . . ?
O3 Mo1 O22 61.5(5) . . ?
O5 Mo1 O22 92.3(4) . . ?
O2 Mo1 O21 157.5(5) . . ?
O1 Mo1 O21 98.1(5) . . ?
O4 Mo1 O21 65.1(4) . . ?
O3 Mo1 O21 91.3(5) . . ?
O5 Mo1 O21 64.0(4) . . ?
O22 Mo1 O21 45.2(4) . . ?
O8 Mo2 O7 102.3(5) . . ?
O8 Mo2 O18 104.5(5) . . ?
O7 Mo2 O18 97.5(4) . . ?
O8 Mo2 O4 98.5(4) . . ?
O7 Mo2 O4 156.0(5) . . ?
O18 Mo2 O4 88.6(3) . . ?
O8 Mo2 O6 97.1(6) . . ?
O7 Mo2 O6 87.1(4) . . ?
O18 Mo2 O6 156.3(5) . . ?
O4 Mo2 O6 78.6(4) . . ?
O8 Mo2 O20 153.3(5) . . ?
O7 Mo2 O20 62.4(5) . . ?
O18 Mo2 O20 99.4(5) . . ?
O4 Mo2 O20 93.8(4) . . ?
O6 Mo2 O20 62.1(5) . . ?
O8 Mo2 O21 156.7(5) . . ?
O7 Mo2 O21 100.2(5) . . ?
O18 Mo2 O21 66.2(4) . . ?
O4 Mo2 O21 61.2(4) . . ?
O6 Mo2 O21 90.1(5) . . ?
O20 Mo2 O21 47.5(4) . . ?
O10 Mo3 O3 103.6(5) . 7_556 ?
O10 Mo3 O9 101.6(5) . . ?
O3 Mo3 O9 97.0(5) 7_556 . ?
O10 Mo3 O11 99.2(4) . . ?
O3 Mo3 O11 88.4(4) 7_556 . ?
O9 Mo3 O11 156.6(5) . . ?
O10 Mo3 O7 97.1(4) . . ?
O3 Mo3 O7 157.8(5) 7_556 . ?
O9 Mo3 O7 86.7(4) . . ?
O11 Mo3 O7 80.2(4) . . ?
O10 Mo3 O20 150.4(4) . . ?
O3 Mo3 O20 104.2(5) 7_556 . ?
O9 Mo3 O20 64.9(5) . . ?
O11 Mo3 O20 91.7(5) . . ?
O7 Mo3 O20 57.6(4) . . ?
O10 Mo3 O22 155.5(4) . 7_556 ?
O3 Mo3 O22 61.3(5) 7_556 7_556 ?
O9 Mo3 O22 99.5(6) . 7_556 ?
O11 Mo3 O22 63.2(4) . 7_556 ?
O7 Mo3 O22 96.4(4) . 7_556 ?
O20 Mo3 O22 52.5(4) . 7_556 ?
O15 Mo4 O6 103.0(5) . 7_556 ?
O15 Mo4 O13 102.4(5) . . ?
O6 Mo4 O13 96.1(5) 7_556 . ?
O15 Mo4 O9 99.5(5) . 7_556 ?
O6 Mo4 O9 89.1(4) 7_556 7_556 ?
O13 Mo4 O9 155.7(5) . 7_556 ?
O15 Mo4 O16 98.9(4) . . ?
O6 Mo4 O16 156.7(5) 7_556 . ?
O13 Mo4 O16 86.9(4) . . ?
O9 Mo4 O16 79.4(5) 7_556 . ?
O15 Mo4 O19 151.0(4) . . ?
O6 Mo4 O19 103.1(5) 7_556 . ?
O13 Mo4 O19 62.2(4) . . ?
O9 Mo4 O19 93.4(5) 7_556 . ?
O16 Mo4 O19 58.0(4) . . ?
O15 Mo4 O20 153.1(4) . 7_556 ?
O6 Mo4 O20 60.9(5) 7_556 7_556 ?
O13 Mo4 O20 100.7(5) . 7_556 ?
O9 Mo4 O20 61.3(4) 7_556 7_556 ?
O16 Mo4 O20 95.8(5) . 7_556 ?
O19 Mo4 O20 54.7(4) . 7_556 ?
O12 Mo5 O14 103.7(5) . . ?
O12 Mo5 O11 102.4(5) . . ?
O14 Mo5 O11 97.0(5) . . ?
O12 Mo5 O13 98.8(4) . . ?
O14 Mo5 O13 88.9(4) . . ?
O11 Mo5 O13 155.9(5) . . ?
O12 Mo5 O1 96.5(4) . 7_556 ?
O14 Mo5 O1 158.0(5) . 7_556 ?
O11 Mo5 O1 87.0(4) . 7_556 ?
O13 Mo5 O1 79.3(4) . 7_556 ?
O12 Mo5 O19 154.6(4) . . ?
O14 Mo5 O19 61.9(5) . . ?
O11 Mo5 O19 100.2(5) . . ?
O13 Mo5 O19 62.2(4) . . ?
O1 Mo5 O19 96.0(4) 7_556 . ?
O12 Mo5 O22 150.7(4) . 7_556 ?
O14 Mo5 O22 103.7(5) . 7_556 ?
O11 Mo5 O22 64.1(4) . 7_556 ?
O13 Mo5 O22 91.8(5) . 7_556 ?
O1 Mo5 O22 58.7(4) 7_556 7_556 ?
O19 Mo5 O22 52.5(4) . 7_556 ?
O17 Mo6 O5 102.7(4) . . ?
O17 Mo6 O16 103.0(5) . . ?
O5 Mo6 O16 97.5(4) . . ?
O17 Mo6 O18 98.3(4) . . ?
O5 Mo6 O18 88.5(3) . . ?
O16 Mo6 O18 156.0(5) . . ?
O17 Mo6 O14 97.2(5) . . ?
O5 Mo6 O14 157.9(4) . . ?
O16 Mo6 O14 87.3(5) . . ?
O18 Mo6 O14 79.1(4) . . ?
O17 Mo6 O19 152.6(4) . . ?
O5 Mo6 O19 102.7(4) . . ?
O16 Mo6 O19 63.5(5) . . ?
O18 Mo6 O19 92.5(4) . . ?
O14 Mo6 O19 60.1(5) . . ?
O17 Mo6 O21 156.1(4) . . ?
O5 Mo6 O21 64.4(4) . . ?
O16 Mo6 O21 98.7(5) . . ?
O18 Mo6 O21 62.9(3) . . ?
O14 Mo6 O21 93.6(4) . . ?
O19 Mo6 O21 49.3(4) . . ?
C1 N1 N2 101.3(12) . . ?
C1 N1 Cu1 130.4(11) . . ?
N2 N1 Cu1 124.0(8) . . ?
C3 N2 N1 112.9(11) . . ?
C3 N2 C4 125.7(13) . . ?
N1 N2 C4 119.8(11) . . ?
C14 N3 N4 103.9(13) . . ?
C14 N3 Cu2 128.7(12) . . ?
N4 N3 Cu2 125.7(9) . . ?
N3 N4 C12 114.0(14) . . ?
N3 N4 C11 118.3(13) . . ?
C12 N4 C11 125.9(15) . . ?
C15 N5 N6 104.8(10) . . ?
C15 N5 Cu2 127.6(9) . . ?
N6 N5 Cu2 126.4(8) . . ?
C17 N6 N5 111.0(10) . . ?
C17 N6 C18 126.1(11) . . ?
N5 N6 C18 122.2(10) . . ?
C28 N7 N8 105.1(9) . . ?
C28 N7 Cu3 127.5(8) . . ?
N8 N7 Cu3 124.6(8) . . ?
C26 N8 N7 110.5(9) . . ?
C26 N8 C25 125.0(9) . . ?
N7 N8 C25 122.9(10) . . ?
Mo1 O1 Mo5 137.1(6) . 7_556 ?
Mo3 O3 Mo1 137.4(7) 7_556 . ?
Mo1 O4 Mo2 137.4(5) . . ?
Mo6 O5 Mo1 136.3(5) . . ?
Mo4 O6 Mo2 137.1(7) 7_556 . ?
Mo2 O7 Mo3 137.8(7) . . ?
Mo3 O9 Mo4 137.9(6) . 7_556 ?
Mo5 O11 Mo3 137.8(6) . . ?
Mo4 O13 Mo5 137.9(6) . . ?
Mo5 O14 Mo6 136.1(7) . . ?
Mo6 O16 Mo4 138.5(7) . . ?
Mo2 O18 Mo6 137.5(5) . . ?
Ge1 O19 Mo6 121.1(6) . . ?
Ge1 O19 Mo5 118.1(5) . . ?
Mo6 O19 Mo5 101.6(5) . . ?
Ge1 O19 Mo4 114.5(5) . . ?
Mo6 O19 Mo4 100.0(4) . . ?
Mo5 O19 Mo4 97.7(4) . . ?
Ge1 O20 Mo2 123.8(6) . . ?
Ge1 O20 Mo3 116.6(6) . . ?
Mo2 O20 Mo3 102.2(5) . . ?
Ge1 O20 Mo4 114.0(6) . 7_556 ?
Mo2 O20 Mo4 99.6(5) . 7_556 ?
Mo3 O20 Mo4 95.9(4) . 7_556 ?
Ge1 O21 O22 60.5(5) . . ?
Ge1 O21 Mo1 125.1(6) . . ?
O22 O21 Mo1 64.8(5) . . ?
Ge1 O21 Mo2 121.1(6) . . ?
O22 O21 Mo2 137.4(7) . . ?
Mo1 O21 Mo2 95.9(4) . . ?
Ge1 O21 Mo6 119.1(5) . . ?
O22 O21 Mo6 124.6(6) . . ?
Mo1 O21 Mo6 95.0(4) . . ?
Mo2 O21 Mo6 93.1(4) . . ?
Ge1 O22 O21 55.5(5) . . ?
Ge1 O22 Mo1 125.4(6) . . ?
O21 O22 Mo1 70.0(5) . . ?
Ge1 O22 Mo3 117.1(6) . 7_556 ?
O21 O22 Mo3 129.1(7) . 7_556 ?
Mo1 O22 Mo3 99.4(4) . 7_556 ?
Ge1 O22 Mo5 115.5(5) . 7_556 ?
O21 O22 Mo5 135.3(7) . 7_556 ?
Mo1 O22 Mo5 99.0(4) . 7_556 ?
Mo3 O22 Mo5 94.9(4) 7_556 7_556 ?
O21 Ge1 O21 180 7_556 . ?
O21 Ge1 O22 116.0(5) 7_556 . ?
O21 Ge1 O22 64.0(5) . . ?
O21 Ge1 O22 64.0(5) 7_556 7_556 ?
O21 Ge1 O22 116.0(5) . 7_556 ?
O22 Ge1 O22 180 . 7_556 ?
O21 Ge1 O20 66.9(5) 7_556 7_556 ?
O21 Ge1 O20 113.1(5) . 7_556 ?
O22 Ge1 O20 73.2(5) . 7_556 ?
O22 Ge1 O20 106.8(5) 7_556 7_556 ?
O21 Ge1 O20 113.1(5) 7_556 . ?
O21 Ge1 O20 66.9(5) . . ?
O22 Ge1 O20 106.8(5) . . ?
O22 Ge1 O20 73.2(5) 7_556 . ?
O20 Ge1 O20 180 7_556 . ?
O21 Ge1 O19 110.0(5) 7_556 . ?
O21 Ge1 O19 70.0(5) . . ?
O22 Ge1 O19 106.6(5) . . ?
O22 Ge1 O19 73.4(5) 7_556 . ?
O20 Ge1 O19 76.5(5) 7_556 . ?
O20 Ge1 O19 103.5(5) . . ?
O21 Ge1 O19 70.0(5) 7_556 7_556 ?
O21 Ge1 O19 110.0(5) . 7_556 ?
O22 Ge1 O19 73.4(5) . 7_556 ?
O22 Ge1 O19 106.6(5) 7_556 7_556 ?
O20 Ge1 O19 103.5(5) 7_556 7_556 ?
O20 Ge1 O19 76.5(5) . 7_556 ?
O19 Ge1 O19 180 . 7_556 ?

loop_
_geom_bond_atom_site_label_1
_geom_bond_atom_site_label_2
_geom_bond_distance
_geom_bond_site_symmetry_2
_geom_bond_publ_flag
C1 N1 1.312(18) . ?
C1 C2 1.38(2) . ?
C1 H1 0.9300 . ?
C2 C3 1.30(2) . ?
C2 H2 0.9300 . ?
C3 N2 1.321(16) . ?
C3 H3 0.9300 . ?
C4 N2 1.496(16) . ?
C4 C5 1.504(18) . ?
C4 H4A 0.9700 . ?
C4 H4B 0.9700 . ?
C5 C6 1.356(19) . ?
C5 C10 1.397(18) . ?
C6 C7 1.359(18) . ?
C6 H6 0.9300 . ?
C7 C8 1.347(19) . ?
C7 H7 0.9300 . ?
C8 C9 1.38(2) . ?
C8 C11 1.51(2) . ?
C9 C10 1.41(2) . ?
C9 H9 0.9300 . ?
C10 H10 0.9300 . ?
C11 N4 1.50(2) . ?
C11 H11A 0.9700 . ?
C11 H11B 0.9700 . ?
C12 C13 1.30(2) . ?
C12 N4 1.339(19) . ?
C12 H12 0.9300 . ?
C13 C14 1.41(2) . ?
C13 H13 0.9300 . ?
C14 N3 1.304(18) . ?
C14 H14 0.9300 . ?
C15 N5 1.322(15) . ?
C15 C16 1.374(18) . ?
C15 H15 0.9300 . ?
C16 C17 1.369(18) . ?
C16 H16 0.9300 . ?
C17 N6 1.340(15) . ?
C17 H17 0.9300 . ?
C18 N6 1.462(14) . ?
C18 C19 1.507(15) . ?
C18 H18A 0.9700 . ?
C18 H18B 0.9700 . ?
C19 C24 1.354(16) . ?
C19 C20 1.376(16) . ?
C20 C21 1.363(16) . ?
C20 H20 0.9300 . ?
C21 C22 1.385(16) . ?
C21 H21 0.9300 . ?
C22 C23 1.372(16) . ?
C22 C25 1.517(15) . ?
C23 C24 1.412(16) . ?
C23 H23 0.9300 . ?
C24 H24 0.9300 . ?
C25 N8 1.461(15) . ?
C25 H25A 0.9700 . ?
C25 H25B 0.9700 . ?
C26 N8 1.338(13) . ?
C26 C27 1.344(16) . ?
C26 H26 0.9300 . ?
C27 C28 1.363(16) . ?
C27 H27 0.9300 . ?
C28 N7 1.326(16) . ?
C28 H28 0.9300 . ?
Cu1 N1 1.828(10) . ?
Cu1 N1 1.828(10) 2 ?
Cu2 N3 1.849(12) . ?
Cu2 N5 1.860(10) . ?
Cu3 N7 1.874(9) 2 ?
Cu3 N7 1.874(9) . ?
Mo1 O2 1.657(8) . ?
Mo1 O1 1.800(8) . ?
Mo1 O4 1.801(7) . ?
Mo1 O3 2.001(8) . ?
Mo1 O5 2.018(7) . ?
Mo1 O22 2.262(11) . ?
Mo1 O21 2.350(11) . ?
Mo2 O8 1.642(8) . ?
Mo2 O7 1.790(10) . ?
Mo2 O18 1.792(7) . ?
Mo2 O4 2.002(8) . ?
Mo2 O6 2.036(8) . ?
Mo2 O20 2.234(12) . ?
Mo2 O21 2.421(10) . ?
Mo3 O10 1.648(7) . ?
Mo3 O3 1.801(10) 7_556 ?
Mo3 O9 1.828(9) . ?
Mo3 O11 1.995(9) . ?
Mo3 O7 2.023(11) . ?
Mo3 O20 2.338(12) . ?
Mo3 O22 2.382(11) 7_556 ?
Mo4 O15 1.659(7) . ?
Mo4 O6 1.795(11) 7_556 ?
Mo4 O13 1.813(10) . ?
Mo4 O9 1.966(9) 7_556 ?
Mo4 O16 2.018(11) . ?
Mo4 O19 2.400(11) . ?
Mo4 O20 2.430(13) 7_556 ?
Mo5 O12 1.659(7) . ?
Mo5 O14 1.791(11) . ?
Mo5 O11 1.812(9) . ?
Mo5 O13 1.986(9) . ?
Mo5 O1 2.040(10) 7_556 ?
Mo5 O19 2.310(11) . ?
Mo5 O22 2.438(11) 7_556 ?
Mo6 O17 1.664(8) . ?
Mo6 O5 1.797(8) . ?
Mo6 O16 1.798(10) . ?
Mo6 O18 2.006(7) . ?
Mo6 O14 2.026(10) . ?
Mo6 O19 2.260(11) . ?
Mo6 O21 2.455(11) . ?
N1 N2 1.358(14) . ?
N3 N4 1.321(16) . ?
N5 N6 1.356(13) . ?
N7 N8 1.357(12) . ?
O1 Mo5 2.040(10) 7_556 ?
O3 Mo3 1.801(10) 7_556 ?
O6 Mo4 1.795(11) 7_556 ?
O9 Mo4 1.966(9) 7_556 ?
O19 Ge1 1.802(12) . ?
O20 Ge1 1.779(12) . ?
O20 Mo4 2.430(13) 7_556 ?
O21 Ge1 1.627(12) . ?
O21 O22 1.773(16) . ?
O22 Ge1 1.717(11) . ?
O22 Mo3 2.382(11) 7_556 ?
O22 Mo5 2.438(11) 7_556 ?
Ge1 O21 1.627(12) 7_556 ?
Ge1 O22 1.717(11) 7_556 ?
Ge1 O20 1.779(12) 7_556 ?
Ge1 O19 1.802(12) 7_556 ?

loop_
_geom_hbond_atom_site_label_D
_geom_hbond_atom_site_label_H
_geom_hbond_atom_site_label_A
_geom_hbond_distance_DH
_geom_hbond_distance_HA
_geom_hbond_distance_DA
_geom_hbond_angle_DHA
_geom_hbond_site_symmetry_A
C4 H4A O11 0.97 2.47 3.294(19) 143.0 .
C10 H10 O1 0.93 2.62 3.434(19) 146.7 7_556
C11 H11A O16 0.97 2.42 3.25(2) 143.3 4
C15 H15 O2 0.93 2.52 3.253(15) 135.5 7_556
C17 H17 O7 0.93 2.50 3.392(18) 161.7 5_566
C18 H18B O6 0.97 2.60 3.48(2) 151.4 5_566
C20 H20 O2 0.93 2.62 3.497(15) 157.3 1_565
C26 H26 O13 0.93 2.53 3.278(14) 137.5 4
